data_7115108
loop_
_publ_author_name
'Ren, Tong'
'Zou, Gang'
'Alvarez, Julio C.'

_publ_section_title
;
 Facile electronic communication between bimetallic termini bridged by
 elemental carbon chains
;
_journal_issue 13
_journal_name_full 'Chemical Communications'
_journal_page_first 1197
_journal_paper_doi 10.1039/b002777o
_journal_year 2000
_chemical_formula_sum 'C92 H72 N16 O8 Ru4'
_chemical_formula_weight 1933.94
_chemical_name_systematic
; 
 ? 
;
_space_group_IT_number 2
_symmetry_cell_setting triclinic
_symmetry_space_group_name_Hall '-P 1'
_symmetry_space_group_name_H-M 'P -1'
_atom_sites_solution_hydrogens geom
_atom_sites_solution_primary direct
_atom_sites_solution_secondary difmap
_audit_creation_method SHELXL-97
_cell_angle_alpha 95.518(3)
_cell_angle_beta 95.250(3)
_cell_angle_gamma 93.827(4)
_cell_formula_units_Z 2
_cell_length_a 10.0838(17)
_cell_length_b 20.023(3)
_cell_length_c 22.504(4)
_cell_measurement_reflns_used 5924
_cell_measurement_temperature 300(2)
_cell_measurement_theta_max 31.00
_cell_measurement_theta_min 2.23
_cell_volume 4490.6(13)
_computing_cell_refinement 'Bruker SMART'
_computing_data_collection 'Bruker SMART'
_computing_data_reduction 'Bruker SAINT'
_computing_molecular_graphics 'Bruker SHELXTL'
_computing_publication_material 'Bruker SHELXTL'
_computing_structure_refinement 'SHELXL-97 (Sheldrick, 1997)'
_computing_structure_solution 'SHELXS-97 (Sheldrick, 1990)'
_diffrn_ambient_temperature 300(2)
_diffrn_measured_fraction_theta_full 0.993
_diffrn_measured_fraction_theta_max 0.993
_diffrn_measurement_device_type 'CCD area detector'
_diffrn_measurement_method 'phi and omega scans'
_diffrn_radiation_monochromator graphite
_diffrn_radiation_source 'fine-focus sealed tube'
_diffrn_radiation_type MoK\a
_diffrn_radiation_wavelength 0.71073
_diffrn_reflns_av_R_equivalents 0.0696
_diffrn_reflns_av_sigmaI/netI 0.1678
_diffrn_reflns_limit_h_max 11
_diffrn_reflns_limit_h_min -11
_diffrn_reflns_limit_k_max 14
_diffrn_reflns_limit_k_min -22
_diffrn_reflns_limit_l_max 24
_diffrn_reflns_limit_l_min -24
_diffrn_reflns_number 19970
_diffrn_reflns_theta_full 23.00
_diffrn_reflns_theta_max 23.00
_diffrn_reflns_theta_min 1.30
_exptl_absorpt_coefficient_mu 0.723
_exptl_absorpt_correction_T_max 1.000
_exptl_absorpt_correction_T_min 0.857
_exptl_absorpt_correction_type empirical
_exptl_absorpt_process_details
; 
  SADABS, Absorption corrections using Bruker CCD based on the method of
  Bob Blessing.  Acta Cryst. 1995, A51, 33 
;
_exptl_crystal_colour 'dark purple'
_exptl_crystal_density_diffrn 1.430
_exptl_crystal_density_method 'not measured'
_exptl_crystal_description 'thin plate'
_exptl_crystal_F_000 1952
_exptl_crystal_size_max 0.320
_exptl_crystal_size_mid 0.170
_exptl_crystal_size_min 0.005
_refine_diff_density_max 1.317
_refine_diff_density_min -1.142
_refine_diff_density_rms 0.182
_refine_ls_extinction_coef 0.00130(17)
_refine_ls_extinction_expression Fc^*^=kFc[1+0.001xFc^2^\l^3^/sin(2\q)]^-1/4^
_refine_ls_extinction_method SHELXL
_refine_ls_goodness_of_fit_ref 0.821
_refine_ls_hydrogen_treatment mixed
_refine_ls_matrix_type full
_refine_ls_number_parameters 1082
_refine_ls_number_reflns 12401
_refine_ls_number_restraints 0
_refine_ls_restrained_S_all 0.821
_refine_ls_R_factor_all 0.1594
_refine_ls_R_factor_gt 0.0747
_refine_ls_shift/su_max 0.003
_refine_ls_shift/su_mean 0.000
_refine_ls_structure_factor_coef Fsqd
_refine_ls_weighting_details 'calc w=1/[\s^2^(Fo^2^)+(0.1103P)^2^+0.0000P] where P=(Fo^2^+2Fc^2^)/3'
_refine_ls_weighting_scheme calc
_refine_ls_wR_factor_gt 0.1852
_refine_ls_wR_factor_ref 0.2116
_reflns_number_gt 4877
_reflns_number_total 12401
_reflns_threshold_expression >2sigma(I)
_cod_data_source_file b002777o.txt
_cod_data_source_block ru80s
_cod_original_cell_volume 4490.7(13)
_cod_original_sg_symbol_H-M P_-1
_cod_database_code 7115108

loop_
_symmetry_equiv_pos_as_xyz
'x, y, z'
'-x, -y, -z'

loop_
_atom_site_label
_atom_site_type_symbol
_atom_site_fract_x
_atom_site_fract_y
_atom_site_fract_z
_atom_site_U_iso_or_equiv
_atom_site_adp_type
_atom_site_occupancy
_atom_site_symmetry_multiplicity
_atom_site_calc_flag
_atom_site_refinement_flags
Ru1 Ru 0.04115(11) 0.52007(6) 0.17799(5) 0.0322(4) Uani 1 1 d .
Ru2 Ru 0.06450(11) 0.53274(5) 0.28257(4) 0.0271(3) Uani 1 1 d .
Ru3 Ru 0.56216(11) 1.03224(5) 0.28159(4) 0.0289(3) Uani 1 1 d .
Ru4 Ru 0.53861(12) 1.02081(6) 0.17695(5) 0.0373(4) Uani 1 1 d .
N1 N -0.1526(10) 0.4795(6) 0.1817(5) 0.043(3) Uani 1 1 d .
N2 N -0.1031(9) 0.4675(5) 0.2837(5) 0.031(3) Uani 1 1 d .
N3 N -0.0276(11) 0.6160(5) 0.1807(5) 0.044(3) Uani 1 1 d .
N4 N -0.0483(10) 0.6137(5) 0.2810(5) 0.033(3) Uani 1 1 d .
N5 N 0.2363(10) 0.5627(6) 0.1815(4) 0.041(3) Uani 1 1 d .
N6 N 0.2316(10) 0.5968(5) 0.2823(4) 0.024(3) Uani 1 1 d .
N7 N 0.1103(11) 0.4242(5) 0.1812(5) 0.042(3) Uani 1 1 d .
N8 N 0.1797(10) 0.4518(5) 0.2822(4) 0.028(3) Uani 1 1 d .
N9 N 0.6348(11) 1.1174(5) 0.1801(4) 0.042(3) Uani 1 1 d .
N10 N 0.7006(10) 1.1110(5) 0.2807(5) 0.031(3) Uani 1 1 d .
N11 N 0.3523(10) 1.0622(5) 0.1798(4) 0.035(3) Uani 1 1 d .
N12 N 0.4127(10) 1.0983(5) 0.2795(5) 0.030(3) Uani 1 1 d .
N13 N 0.4447(12) 0.9238(5) 0.1810(4) 0.046(3) Uani 1 1 d .
N14 N 0.4261(11) 0.9539(6) 0.2808(5) 0.041(3) Uani 1 1 d .
N15 N 0.7262(11) 0.9807(6) 0.1796(4) 0.041(3) Uani 1 1 d .
N16 N 0.7105(11) 0.9665(5) 0.2798(5) 0.036(3) Uani 1 1 d .
C1 C -0.1895(13) 0.4545(7) 0.2342(6) 0.036(3) Uani 1 1 d .
C2 C -0.0688(13) 0.6454(7) 0.2320(5) 0.039(4) Uani 1 1 d .
C3 C 0.2984(13) 0.5997(7) 0.2335(6) 0.040(4) Uani 1 1 d .
C4 C 0.1763(13) 0.4074(7) 0.2325(5) 0.042(4) Uani 1 1 d .
C5 C 0.7129(14) 1.1447(8) 0.2329(6) 0.043(4) Uani 1 1 d .
C6 C 0.3265(13) 1.0968(7) 0.2310(6) 0.040(4) Uani 1 1 d .
C7 C 0.3883(12) 0.9073(6) 0.2312(5) 0.024(3) Uani 1 1 d .
C8 C 0.7772(14) 0.9568(7) 0.2307(6) 0.045(4) Uani 1 1 d .
C11 C -0.3147(15) 0.4205(8) 0.2335(6) 0.054(4) Uani 1 1 d .
H11A H -0.3359 0.4043 0.2691 0.064 Uiso 1 1 calc R
C12 C -0.4116(18) 0.4084(10) 0.1845(7) 0.081(6) Uani 1 1 d .
H12A H -0.4931 0.3841 0.1853 0.097 Uiso 1 1 calc R
C13 C -0.3704(17) 0.4381(10) 0.1325(8) 0.077(6) Uani 1 1 d .
H13A H -0.4289 0.4343 0.0977 0.093 Uiso 1 1 calc R
C14 C -0.2497(16) 0.4711(8) 0.1332(6) 0.060(5) Uani 1 1 d .
H14A H -0.2297 0.4897 0.0985 0.072 Uiso 1 1 calc R
C15 C -0.1193(13) 0.4312(8) 0.3335(6) 0.035(4) Uani 1 1 d .
C16 C -0.1216(12) 0.4676(7) 0.3890(6) 0.042(4) Uani 1 1 d .
H16A H -0.1217 0.5142 0.3921 0.051 Uiso 1 1 calc R
C17 C -0.1239(15) 0.4333(11) 0.4407(7) 0.059(5) Uani 1 1 d .
H17A H -0.1272 0.4569 0.4781 0.071 Uiso 1 1 calc R
C18 C -0.1213(17) 0.3672(12) 0.4352(8) 0.079(6) Uani 1 1 d .
H18A H -0.1213 0.3440 0.4690 0.095 Uiso 1 1 calc R
C19 C -0.1187(19) 0.3336(11) 0.3815(9) 0.099(7) Uani 1 1 d .
H19A H -0.1205 0.2869 0.3785 0.119 Uiso 1 1 calc R
C20 C -0.1134(19) 0.3668(9) 0.3284(7) 0.077(6) Uani 1 1 d .
H20A H -0.1059 0.3429 0.2915 0.092 Uiso 1 1 calc R
C21 C -0.1325(14) 0.7074(6) 0.2329(6) 0.048(4) Uani 1 1 d .
H21A H -0.1639 0.7261 0.2678 0.057 Uiso 1 1 calc R
C22 C -0.1461(18) 0.7380(8) 0.1822(7) 0.077(6) Uani 1 1 d .
H22A H -0.1896 0.7775 0.1814 0.092 Uiso 1 1 calc R
C23 C -0.095(2) 0.7102(8) 0.1312(7) 0.090(7) Uani 1 1 d .
H23A H -0.1018 0.7311 0.0960 0.108 Uiso 1 1 calc R
C24 C -0.0345(16) 0.6527(8) 0.1332(6) 0.063(5) Uani 1 1 d .
H24A H 0.0055 0.6368 0.0996 0.075 Uiso 1 1 calc R
C25 C -0.1267(16) 0.6299(7) 0.3316(6) 0.040(4) Uani 1 1 d .
C26 C -0.0595(16) 0.6615(9) 0.3857(7) 0.065(5) Uani 1 1 d .
H26A H 0.0311 0.6750 0.3887 0.078 Uiso 1 1 calc R
C27 C -0.134(2) 0.6718(9) 0.4342(7) 0.078(7) Uani 1 1 d .
H27A H -0.0908 0.6908 0.4709 0.094 Uiso 1 1 calc R
C28 C -0.267(2) 0.6550(9) 0.4295(8) 0.075(6) Uani 1 1 d .
H28A H -0.3133 0.6616 0.4632 0.090 Uiso 1 1 calc R
C29 C -0.3362(17) 0.6275(8) 0.3742(10) 0.078(6) Uani 1 1 d .
H29A H -0.4287 0.6203 0.3708 0.094 Uiso 1 1 calc R
C30 C -0.2650(16) 0.6108(9) 0.3235(8) 0.068(5) Uani 1 1 d .
H30A H -0.3067 0.5889 0.2877 0.082 Uiso 1 1 calc R
C31 C 0.4240(15) 0.6322(10) 0.2320(7) 0.075(6) Uani 1 1 d .
H31A H 0.4641 0.6565 0.2671 0.090 Uiso 1 1 calc R
C32 C 0.4935(16) 0.6307(11) 0.1816(7) 0.081(6) Uani 1 1 d .
H32A H 0.5747 0.6556 0.1813 0.097 Uiso 1 1 calc R
C33 C 0.4343(19) 0.5895(10) 0.1311(8) 0.080(6) Uani 1 1 d .
H33A H 0.4794 0.5832 0.0970 0.096 Uiso 1 1 calc R
C34 C 0.3095(16) 0.5586(9) 0.1323(6) 0.060(5) Uani 1 1 d .
H34A H 0.2711 0.5329 0.0976 0.072 Uiso 1 1 calc R
C35 C 0.2711(13) 0.6443(7) 0.3318(6) 0.030(3) Uani 1 1 d .
C36 C 0.2721(18) 0.7095(8) 0.3278(7) 0.072(5) Uani 1 1 d .
H36A H 0.2590 0.7254 0.2904 0.086 Uiso 1 1 calc R
C37 C 0.292(2) 0.7547(9) 0.3789(8) 0.092(7) Uani 1 1 d .
H37A H 0.2813 0.8001 0.3761 0.110 Uiso 1 1 calc R
C38 C 0.3274(17) 0.7340(11) 0.4316(8) 0.075(5) Uani 1 1 d .
H38A H 0.3537 0.7655 0.4644 0.090 Uiso 1 1 calc R
C39 C 0.3256(15) 0.6686(9) 0.4385(6) 0.053(5) Uani 1 1 d .
H39A H 0.3427 0.6542 0.4764 0.064 Uiso 1 1 calc R
C40 C 0.2975(12) 0.6218(7) 0.3874(6) 0.042(4) Uani 1 1 d .
H40A H 0.2966 0.5759 0.3911 0.051 Uiso 1 1 calc R
C41 C 0.2381(14) 0.3459(6) 0.2339(6) 0.047(4) Uani 1 1 d .
H41A H 0.2845 0.3352 0.2690 0.057 Uiso 1 1 calc R
C42 C 0.2278(19) 0.3025(8) 0.1824(8) 0.076(6) Uani 1 1 d .
H42A H 0.2692 0.2623 0.1818 0.092 Uiso 1 1 calc R
C43 C 0.1558(19) 0.3189(8) 0.1318(7) 0.077(6) Uani 1 1 d .
H43A H 0.1507 0.2900 0.0965 0.093 Uiso 1 1 calc R
C44 C 0.0918(16) 0.3768(7) 0.1324(6) 0.060(5) Uani 1 1 d .
H44A H 0.0347 0.3842 0.0992 0.072 Uiso 1 1 calc R
C45 C 0.2770(14) 0.4484(6) 0.3313(6) 0.035(4) Uani 1 1 d .
C46 C 0.4083(14) 0.4611(7) 0.3254(7) 0.053(4) Uani 1 1 d .
H46A H 0.4355 0.4712 0.2887 0.063 Uiso 1 1 calc R
C47 C 0.5065(15) 0.4591(8) 0.3761(7) 0.064(5) Uani 1 1 d .
H47A H 0.5975 0.4656 0.3726 0.076 Uiso 1 1 calc R
C48 C 0.457(2) 0.4466(8) 0.4313(7) 0.069(6) Uani 1 1 d .
H48A H 0.5172 0.4459 0.4652 0.083 Uiso 1 1 calc R
C49 C 0.3286(19) 0.4361(8) 0.4354(7) 0.066(5) Uani 1 1 d .
H49A H 0.2998 0.4316 0.4730 0.079 Uiso 1 1 calc R
C50 C 0.2338(15) 0.4314(8) 0.3862(7) 0.059(5) Uani 1 1 d .
H50A H 0.1451 0.4175 0.3892 0.071 Uiso 1 1 calc R
C51 C 0.7830(17) 1.2038(8) 0.2329(7) 0.061(5) Uani 1 1 d .
H51A H 0.8370 1.2210 0.2674 0.073 Uiso 1 1 calc R
C52 C 0.779(2) 1.2405(9) 0.1837(7) 0.072(5) Uani 1 1 d .
H52A H 0.8304 1.2810 0.1846 0.087 Uiso 1 1 calc R
C53 C 0.6939(19) 1.2144(10) 0.1324(7) 0.084(6) Uani 1 1 d .
H53A H 0.6811 1.2394 0.0998 0.101 Uiso 1 1 calc R
C54 C 0.6314(18) 1.1524(7) 0.1315(6) 0.067(5) Uani 1 1 d .
H54A H 0.5841 1.1330 0.0959 0.081 Uiso 1 1 calc R
C55 C 0.7982(13) 1.1262(6) 0.3316(6) 0.034(4) Uani 1 1 d .
C56 C 0.7635(14) 1.1496(7) 0.3856(6) 0.043(4) Uani 1 1 d .
H56A H 0.6747 1.1577 0.3891 0.052 Uiso 1 1 calc R
C57 C 0.8506(17) 1.1617(9) 0.4342(8) 0.064(5) Uani 1 1 d .
H57A H 0.8217 1.1783 0.4705 0.077 Uiso 1 1 calc R
C58 C 0.977(2) 1.1504(9) 0.4316(7) 0.087(7) Uani 1 1 d .
H58A H 1.0369 1.1589 0.4660 0.104 Uiso 1 1 calc R
C59 C 1.0227(16) 1.1259(10) 0.3780(9) 0.085(6) Uani 1 1 d .
H59A H 1.1122 1.1184 0.3757 0.102 Uiso 1 1 calc R
C60 C 0.9286(16) 1.1126(8) 0.3271(7) 0.061(4) Uani 1 1 d .
H60A H 0.9549 1.0948 0.2907 0.073 Uiso 1 1 calc R
C61 C 0.2066(13) 1.1333(8) 0.2322(6) 0.049(4) Uani 1 1 d .
H61A H 0.1889 1.1600 0.2663 0.059 Uiso 1 1 calc R
C62 C 0.1234(14) 1.1266(10) 0.1820(7) 0.072(6) Uani 1 1 d .
H62A H 0.0461 1.1495 0.1813 0.087 Uiso 1 1 calc R
C63 C 0.1467(17) 1.0879(9) 0.1322(7) 0.076(6) Uani 1 1 d .
H63A H 0.0848 1.0831 0.0985 0.091 Uiso 1 1 calc R
C64 C 0.2632(15) 1.0555(7) 0.1316(6) 0.051(4) Uani 1 1 d .
H64A H 0.2798 1.0289 0.0973 0.061 Uiso 1 1 calc R
C65 C 0.4161(13) 1.1495(8) 0.3282(6) 0.038(4) Uani 1 1 d .
C66 C 0.4407(14) 1.2156(7) 0.3202(7) 0.054(4) Uani 1 1 d .
H66A H 0.4526 1.2293 0.2826 0.065 Uiso 1 1 calc R
C67 C 0.4472(19) 1.2609(9) 0.3701(9) 0.094(8) Uani 1 1 d .
H67A H 0.4663 1.3060 0.3650 0.113 Uiso 1 1 calc R
C68 C 0.4290(18) 1.2464(12) 0.4238(9) 0.084(7) Uani 1 1 d .
H68A H 0.4282 1.2806 0.4548 0.101 Uiso 1 1 calc R
C69 C 0.4110(17) 1.1812(12) 0.4344(8) 0.077(6) Uani 1 1 d .
H69A H 0.4053 1.1698 0.4732 0.092 Uiso 1 1 calc R
C70 C 0.4011(13) 1.1315(8) 0.3863(7) 0.044(4) Uani 1 1 d .
H70A H 0.3847 1.0865 0.3924 0.053 Uiso 1 1 calc R
C71 C 0.3178(16) 0.8476(7) 0.2318(6) 0.054(4) Uani 1 1 d .
H71A H 0.2815 0.8375 0.2667 0.065 Uiso 1 1 calc R
C72 C 0.2991(17) 0.8027(10) 0.1831(7) 0.078(6) Uani 1 1 d .
H72A H 0.2479 0.7623 0.1832 0.094 Uiso 1 1 calc R
C73 C 0.361(2) 0.8191(10) 0.1307(7) 0.096(7) Uani 1 1 d .
H73A H 0.3542 0.7887 0.0964 0.115 Uiso 1 1 calc R
C74 C 0.4279(18) 0.8789(8) 0.1326(7) 0.066(5) Uani 1 1 d .
H74A H 0.4652 0.8901 0.0983 0.080 Uiso 1 1 calc R
C75 C 0.3496(14) 0.9467(7) 0.3325(6) 0.036(4) Uani 1 1 d .
C76 C 0.4085(15) 0.9393(7) 0.3881(6) 0.048(4) Uani 1 1 d .
H76A H 0.4991 0.9325 0.3915 0.057 Uiso 1 1 calc R
C77 C 0.347(2) 0.9412(8) 0.4380(8) 0.068(5) Uani 1 1 d .
H77A H 0.3931 0.9377 0.4751 0.082 Uiso 1 1 calc R
C78 C 0.215(2) 0.9482(9) 0.4325(8) 0.078(6) Uani 1 1 d .
H78A H 0.1701 0.9477 0.4667 0.093 Uiso 1 1 calc R
C79 C 0.1423(17) 0.9563(9) 0.3787(9) 0.083(6) Uani 1 1 d .
H79A H 0.0509 0.9610 0.3762 0.100 Uiso 1 1 calc R
C80 C 0.2157(15) 0.9570(7) 0.3271(7) 0.057(4) Uani 1 1 d .
H80A H 0.1730 0.9643 0.2901 0.068 Uiso 1 1 calc R
C81 C 0.8957(15) 0.9196(8) 0.2321(7) 0.064(5) Uani 1 1 d .
H81A H 0.9245 0.8986 0.2655 0.077 Uiso 1 1 calc R
C82 C 0.9640(16) 0.9168(9) 0.1815(7) 0.069(5) Uani 1 1 d .
H82A H 1.0427 0.8951 0.1808 0.083 Uiso 1 1 calc R
C83 C 0.9129(18) 0.9473(10) 0.1310(7) 0.080(6) Uani 1 1 d .
H83A H 0.9606 0.9470 0.0975 0.096 Uiso 1 1 calc R
C84 C 0.7954(16) 0.9769(8) 0.1303(6) 0.060(5) Uani 1 1 d .
H84A H 0.7619 0.9948 0.0959 0.072 Uiso 1 1 calc R
C85 C 0.7276(12) 0.9256(7) 0.3274(6) 0.031(3) Uani 1 1 d .
C86 C 0.7754(13) 0.9533(7) 0.3851(6) 0.039(4) Uani 1 1 d .
H86A H 0.8025 0.9989 0.3922 0.047 Uiso 1 1 calc R
C87 C 0.7829(18) 0.9125(10) 0.4329(8) 0.076(6) Uani 1 1 d .
H87A H 0.8057 0.9313 0.4723 0.091 Uiso 1 1 calc R
C88 C 0.7559(17) 0.8444(9) 0.4198(8) 0.069(5) Uani 1 1 d .
H88A H 0.7696 0.8164 0.4501 0.083 Uiso 1 1 calc R
C89 C 0.7094(16) 0.8171(8) 0.3636(8) 0.065(5) Uani 1 1 d .
H89A H 0.6865 0.7711 0.3560 0.078 Uiso 1 1 calc R
C90 C 0.6966(15) 0.8577(7) 0.3182(6) 0.050(4) Uani 1 1 d .
H90A H 0.6657 0.8384 0.2797 0.060 Uiso 1 1 calc R
C91 C 0.0189(12) 0.5089(6) 0.0862(6) 0.033(4) Uani 1 1 d .
C92 C 0.0095(14) 0.5032(6) 0.0297(5) 0.036(4) Uani 1 1 d .
C93 C 0.5179(18) 1.0113(8) 0.0865(7) 0.062(5) Uani 1 1 d .
C94 C 0.5072(17) 1.0035(7) 0.0309(6) 0.054(5) Uani 1 1 d .
O1 O 0.6212(9) 1.3035(5) 0.2836(4) 0.047(3) Uani 1 1 d .
O2 O 0.1243(10) 0.8030(4) 0.2831(5) 0.058(3) Uani 1 1 d .
O3 O -0.4021(12) 0.2925(6) 0.1778(6) 0.091(4) Uani 1 1 d .
O4 O 0.1033(14) 0.7902(5) 0.1773(5) 0.093(4) Uani 1 1 d .
O5 O 0.988(2) 1.2562(12) 0.287(2) 0.41(3) Uani 1 1 d .
O6 O 0.490(2) 0.7582(13) 0.2851(16) 0.279(15) Uani 1 1 d .
O7 O 0.974(3) 1.2465(12) 0.1743(15) 0.321(19) Uani 1 1 d .
O8 O 0.474(2) 0.7434(13) 0.1767(16) 0.266(14) Uani 1 1 d .

loop_
_atom_site_aniso_label
_atom_site_aniso_U_11
_atom_site_aniso_U_22
_atom_site_aniso_U_33
_atom_site_aniso_U_23
_atom_site_aniso_U_13
_atom_site_aniso_U_12
Ru1 0.0475(8) 0.0342(8) 0.0159(7) 0.0034(5) 0.0030(5) 0.0098(7)
Ru2 0.0363(8) 0.0279(7) 0.0183(7) 0.0041(5) 0.0036(5) 0.0072(6)
Ru3 0.0449(8) 0.0259(7) 0.0166(7) 0.0037(5) 0.0022(5) 0.0056(6)
Ru4 0.0651(9) 0.0344(8) 0.0124(7) 0.0037(5) 0.0022(6) 0.0042(7)
N1 0.034(7) 0.062(8) 0.032(7) 0.003(6) -0.005(5) 0.007(6)
N2 0.017(6) 0.035(7) 0.036(7) -0.019(6) 0.002(5) 0.003(5)
N3 0.061(8) 0.045(7) 0.032(7) 0.018(5) 0.002(5) 0.033(6)
N4 0.034(7) 0.038(7) 0.027(7) -0.002(5) -0.003(5) 0.009(6)
N5 0.041(7) 0.055(8) 0.026(6) 0.003(5) 0.005(5) 0.005(6)
N6 0.034(6) 0.027(6) 0.015(6) 0.012(5) 0.009(5) 0.009(5)
N7 0.054(8) 0.041(7) 0.034(7) 0.009(5) 0.003(5) 0.021(6)
N8 0.038(7) 0.030(7) 0.020(6) 0.016(5) 0.005(5) 0.008(5)
N9 0.068(8) 0.043(7) 0.018(6) 0.012(5) -0.001(5) 0.007(6)
N10 0.038(7) 0.029(7) 0.024(6) -0.009(5) -0.011(5) 0.018(6)
N11 0.047(7) 0.028(7) 0.028(6) 0.007(5) -0.003(5) 0.002(6)
N12 0.043(7) 0.020(6) 0.029(7) 0.008(5) 0.010(5) 0.004(5)
N13 0.074(9) 0.035(7) 0.022(6) -0.013(5) -0.009(6) 0.005(6)
N14 0.046(8) 0.062(9) 0.019(6) 0.011(6) -0.001(5) 0.027(7)
N15 0.054(7) 0.055(8) 0.017(6) 0.006(5) 0.016(5) 0.014(6)
N16 0.051(8) 0.031(7) 0.027(7) -0.002(5) 0.008(5) 0.011(6)
C1 0.031(8) 0.046(9) 0.030(8) -0.002(7) 0.010(6) -0.008(7)
C2 0.041(9) 0.059(10) 0.020(7) 0.006(7) 0.001(6) 0.029(8)
C3 0.033(9) 0.047(9) 0.044(9) 0.030(7) -0.006(7) 0.002(8)
C4 0.046(9) 0.061(10) 0.025(8) 0.018(7) 0.016(6) 0.013(8)
C5 0.043(9) 0.050(10) 0.040(9) 0.011(8) 0.022(7) -0.003(8)
C6 0.050(9) 0.037(9) 0.032(8) 0.011(6) -0.013(7) 0.011(8)
C7 0.045(8) 0.016(7) 0.011(6) 0.001(5) 0.015(5) 0.004(6)
C8 0.047(9) 0.057(10) 0.028(8) -0.007(7) 0.003(7) 0.005(8)
C11 0.066(11) 0.060(11) 0.036(9) -0.002(8) 0.014(8) 0.010(9)
C12 0.076(13) 0.129(18) 0.039(10) -0.002(11) 0.002(9) 0.038(12)
C13 0.051(12) 0.111(17) 0.061(12) -0.006(11) -0.011(9) -0.015(11)
C14 0.058(11) 0.086(13) 0.033(9) 0.000(8) -0.007(8) 0.016(10)
C15 0.049(10) 0.046(10) 0.011(7) 0.007(7) 0.012(6) 0.002(8)
C16 0.032(8) 0.048(10) 0.052(10) 0.027(8) 0.006(7) 0.011(8)
C17 0.053(11) 0.105(16) 0.024(9) 0.013(10) 0.015(7) 0.019(12)
C18 0.069(13) 0.13(2) 0.046(12) 0.037(12) 0.002(9) -0.003(14)
C19 0.109(17) 0.100(17) 0.087(16) 0.061(14) 0.002(12) -0.059(13)
C20 0.129(17) 0.050(12) 0.050(11) 0.000(9) 0.022(10) -0.014(12)
C21 0.079(11) 0.017(8) 0.046(9) 0.004(6) -0.003(8) 0.009(8)
C22 0.123(16) 0.060(12) 0.054(11) 0.017(9) 0.004(10) 0.050(11)
C23 0.18(2) 0.052(12) 0.047(11) 0.027(9) 0.027(11) 0.045(13)
C24 0.111(14) 0.059(11) 0.029(8) 0.022(7) 0.020(8) 0.041(10)
C25 0.071(11) 0.026(8) 0.031(8) 0.018(6) 0.020(8) 0.026(8)
C26 0.051(11) 0.103(15) 0.043(10) -0.004(10) 0.008(8) 0.022(10)
C27 0.090(15) 0.104(16) 0.044(11) -0.016(10) -0.005(10) 0.071(13)
C28 0.119(17) 0.082(14) 0.045(11) 0.038(10) 0.049(11) 0.068(13)
C29 0.059(12) 0.066(13) 0.132(19) 0.054(12) 0.052(12) 0.053(10)
C30 0.055(11) 0.095(14) 0.071(12) 0.048(10) 0.034(9) 0.035(11)
C31 0.043(11) 0.126(17) 0.053(11) 0.028(10) -0.015(8) -0.019(11)
C32 0.046(11) 0.16(2) 0.044(11) 0.038(12) 0.015(8) 0.004(12)
C33 0.085(15) 0.112(17) 0.047(11) 0.014(11) 0.020(10) 0.004(13)
C34 0.056(11) 0.097(14) 0.029(8) 0.002(8) 0.019(7) 0.007(10)
C35 0.034(8) 0.026(9) 0.032(9) 0.007(6) 0.006(6) -0.001(7)
C36 0.130(17) 0.030(10) 0.045(10) -0.008(8) -0.003(9) -0.026(10)
C37 0.17(2) 0.053(12) 0.048(12) 0.005(9) 0.019(12) -0.041(13)
C38 0.070(13) 0.100(17) 0.047(12) -0.011(11) 0.006(9) -0.016(12)
C39 0.055(11) 0.082(14) 0.020(9) 0.004(9) -0.002(7) 0.006(10)
C40 0.034(9) 0.038(9) 0.055(10) -0.010(8) 0.005(7) 0.022(7)
C41 0.070(11) 0.023(8) 0.054(10) 0.012(7) 0.018(8) 0.013(8)
C42 0.124(17) 0.038(10) 0.071(13) 0.001(9) 0.020(11) 0.027(11)
C43 0.147(18) 0.036(10) 0.046(10) -0.014(8) 0.001(10) 0.027(11)
C44 0.110(14) 0.033(9) 0.036(9) -0.008(7) 0.005(8) 0.021(10)
C45 0.044(10) 0.022(8) 0.042(9) 0.005(6) 0.005(7) 0.008(7)
C46 0.044(10) 0.050(10) 0.065(11) 0.002(8) 0.018(8) 0.002(8)
C47 0.048(10) 0.078(13) 0.061(11) -0.013(9) -0.013(8) 0.027(9)
C48 0.098(15) 0.053(11) 0.053(11) -0.004(8) -0.035(10) 0.048(11)
C49 0.093(14) 0.084(14) 0.029(9) 0.026(8) 0.003(9) 0.045(12)
C50 0.043(9) 0.104(14) 0.042(10) 0.045(9) 0.017(7) 0.031(10)
C51 0.087(13) 0.042(10) 0.050(10) 0.004(8) 0.003(9) -0.015(10)
C52 0.111(16) 0.054(11) 0.054(11) 0.028(9) 0.006(10) -0.007(11)
C53 0.130(17) 0.076(14) 0.041(11) 0.018(10) -0.016(10) -0.008(13)
C54 0.132(17) 0.030(9) 0.036(9) 0.010(7) 0.000(9) -0.014(10)
C55 0.035(9) 0.024(8) 0.047(10) 0.006(7) 0.007(7) 0.017(7)
C56 0.042(9) 0.054(10) 0.032(8) -0.012(7) -0.008(7) 0.030(8)
C57 0.048(11) 0.084(14) 0.061(13) -0.008(10) 0.011(9) 0.021(11)
C58 0.14(2) 0.085(15) 0.027(10) 0.015(9) -0.041(11) -0.021(14)
C59 0.041(11) 0.115(17) 0.105(17) 0.044(13) -0.016(11) 0.022(11)
C60 0.066(12) 0.061(11) 0.055(10) 0.008(8) 0.007(9) -0.002(10)
C61 0.037(9) 0.073(12) 0.038(8) 0.018(8) -0.002(7) 0.011(8)
C62 0.036(10) 0.146(18) 0.041(10) 0.025(10) -0.004(7) 0.037(11)
C63 0.068(13) 0.095(15) 0.056(12) 0.006(10) -0.029(9) -0.004(11)
C64 0.066(11) 0.059(10) 0.030(8) 0.020(7) -0.009(7) 0.016(9)
C65 0.034(9) 0.058(11) 0.021(8) -0.007(7) -0.006(6) 0.017(8)
C66 0.062(11) 0.013(8) 0.075(11) -0.022(8) -0.023(8) 0.003(8)
C67 0.125(18) 0.064(13) 0.083(15) -0.035(12) -0.030(13) 0.049(13)
C68 0.061(13) 0.110(19) 0.070(15) -0.050(14) -0.012(10) 0.044(13)
C69 0.065(13) 0.131(19) 0.031(10) -0.012(12) 0.005(8) 0.014(14)
C70 0.035(9) 0.049(10) 0.047(10) 0.000(8) 0.006(7) -0.004(8)
C71 0.097(13) 0.031(9) 0.031(9) 0.000(7) 0.004(8) -0.013(9)
C72 0.068(13) 0.112(17) 0.053(11) 0.017(11) 0.008(9) -0.026(12)
C73 0.17(2) 0.068(14) 0.041(11) -0.024(10) 0.008(12) 0.019(15)
C74 0.122(16) 0.033(10) 0.039(10) -0.004(8) 0.012(9) -0.024(10)
C75 0.042(9) 0.050(10) 0.016(7) 0.013(6) -0.001(6) 0.000(8)
C76 0.064(11) 0.059(11) 0.023(8) 0.007(7) 0.001(7) 0.026(9)
C77 0.091(15) 0.057(12) 0.054(13) 0.014(9) -0.011(11) -0.004(12)
C78 0.111(17) 0.071(13) 0.051(12) 0.002(10) 0.017(11) -0.002(13)
C79 0.057(12) 0.094(15) 0.107(17) -0.001(12) 0.048(11) 0.016(11)
C80 0.056(11) 0.053(11) 0.059(11) 0.017(8) -0.012(8) -0.004(9)
C81 0.051(10) 0.085(13) 0.057(11) -0.005(9) 0.021(8) 0.010(10)
C82 0.069(12) 0.106(15) 0.040(10) 0.003(9) 0.033(8) 0.028(11)
C83 0.084(14) 0.115(16) 0.046(11) 0.011(10) 0.039(10) 0.008(13)
C84 0.074(12) 0.078(12) 0.033(9) 0.001(8) 0.030(8) 0.015(10)
C85 0.032(8) 0.030(9) 0.035(8) 0.006(7) 0.019(6) 0.006(7)
C86 0.042(9) 0.030(8) 0.045(10) 0.001(7) 0.003(7) 0.004(7)
C87 0.103(15) 0.089(15) 0.045(11) 0.027(10) 0.015(10) 0.034(13)
C88 0.094(14) 0.067(13) 0.063(12) 0.041(10) 0.022(10) 0.056(12)
C89 0.096(14) 0.032(9) 0.075(13) 0.022(9) 0.025(10) 0.020(9)
C90 0.074(11) 0.030(9) 0.048(9) 0.009(7) 0.005(8) 0.013(8)
C91 0.030(8) 0.026(9) 0.040(10) 0.003(7) -0.013(7) -0.004(7)
C92 0.066(11) 0.028(9) 0.017(7) 0.003(8) 0.008(8) 0.012(8)
C93 0.111(15) 0.044(11) 0.026(10) 0.005(8) -0.011(9) -0.007(10)
C94 0.105(14) 0.037(10) 0.020(8) 0.001(8) 0.009(10) -0.002(9)
O1 0.046(6) 0.063(7) 0.029(6) -0.014(5) 0.008(4) 0.005(5)
O2 0.077(8) 0.022(6) 0.073(8) 0.002(5) 0.006(6) -0.008(6)
O3 0.090(10) 0.084(10) 0.091(11) -0.025(8) 0.010(7) -0.013(8)
O4 0.177(14) 0.045(8) 0.056(8) -0.003(6) 0.031(8) -0.004(8)
O5 0.20(3) 0.15(2) 0.82(8) -0.22(3) -0.11(3) 0.056(19)
O6 0.17(2) 0.20(3) 0.46(5) -0.01(3) 0.02(2) -0.002(18)
O7 0.41(5) 0.13(2) 0.37(4) -0.11(2) -0.09(3) -0.02(2)
O8 0.15(2) 0.20(3) 0.43(5) -0.03(3) 0.04(2) -0.071(18)

loop_
_atom_type_symbol
_atom_type_description
_atom_type_scat_dispersion_real
_atom_type_scat_dispersion_imag
_atom_type_scat_source
C C 0.0033 0.0016 'International Tables Vol C Tables 4.2.6.8 and 6.1.1.4'
H H 0.0000 0.0000 'International Tables Vol C Tables 4.2.6.8 and 6.1.1.4'
N N 0.0061 0.0033 'International Tables Vol C Tables 4.2.6.8 and 6.1.1.4'
O O 0.0106 0.0060 'International Tables Vol C Tables 4.2.6.8 and 6.1.1.4'
Ru Ru -1.2594 0.8363 'International Tables Vol C Tables 4.2.6.8 and 6.1.1.4'

loop_
_geom_angle_atom_site_label_1
_geom_angle_atom_site_label_2
_geom_angle_atom_site_label_3
_geom_angle
_geom_angle_site_symmetry_3
C91 Ru1 N1 91.6(5) .
C91 Ru1 N3 91.7(4) .
N1 Ru1 N3 89.8(5) .
C91 Ru1 N5 92.8(4) .
N1 Ru1 N5 175.6(4) .
N3 Ru1 N5 89.4(4) .
C91 Ru1 N7 91.9(5) .
N1 Ru1 N7 89.7(4) .
N3 Ru1 N7 176.4(4) .
N5 Ru1 N7 90.8(4) .
C91 Ru1 Ru2 179.5(4) .
N1 Ru1 Ru2 87.9(3) .
N3 Ru1 Ru2 88.1(3) .
N5 Ru1 Ru2 87.7(3) .
N7 Ru1 Ru2 88.3(3) .
N4 Ru2 N6 88.8(4) .
N4 Ru2 N8 178.6(4) .
N6 Ru2 N8 90.5(4) .
N4 Ru2 N2 91.7(4) .
N6 Ru2 N2 179.3(4) .
N8 Ru2 N2 89.0(4) .
N4 Ru2 Ru1 89.2(3) .
N6 Ru2 Ru1 90.1(3) .
N8 Ru2 Ru1 89.6(3) .
N2 Ru2 Ru1 90.5(3) .
N14 Ru3 N10 178.9(4) .
N14 Ru3 N16 89.5(4) .
N10 Ru3 N16 90.2(4) .
N14 Ru3 N12 90.8(4) .
N10 Ru3 N12 89.6(4) .
N16 Ru3 N12 177.6(4) .
N14 Ru3 Ru4 89.6(3) .
N10 Ru3 Ru4 89.3(3) .
N16 Ru3 Ru4 89.2(3) .
N12 Ru3 Ru4 88.4(3) .
C93 Ru4 N9 91.6(5) .
C93 Ru4 N15 92.1(6) .
N9 Ru4 N15 89.1(4) .
C93 Ru4 N11 91.3(6) .
N9 Ru4 N11 90.5(4) .
N15 Ru4 N11 176.6(4) .
C93 Ru4 N13 92.8(5) .
N9 Ru4 N13 175.6(4) .
N15 Ru4 N13 90.3(4) .
N11 Ru4 N13 89.9(4) .
C93 Ru4 Ru3 179.8(5) .
N9 Ru4 Ru3 88.3(3) .
N15 Ru4 Ru3 88.1(3) .
N11 Ru4 Ru3 88.5(3) .
N13 Ru4 Ru3 87.3(3) .
C14 N1 C1 115.8(12) .
C14 N1 Ru1 124.1(11) .
C1 N1 Ru1 120.1(8) .
C1 N2 C15 119.8(12) .
C1 N2 Ru2 119.5(10) .
C15 N2 Ru2 120.4(8) .
C24 N3 C2 116.0(11) .
C24 N3 Ru1 123.7(9) .
C2 N3 Ru1 120.3(9) .
C2 N4 C25 118.8(10) .
C2 N4 Ru2 121.7(8) .
C25 N4 Ru2 118.6(8) .
C34 N5 C3 116.3(12) .
C34 N5 Ru1 122.5(9) .
C3 N5 Ru1 121.2(9) .
C3 N6 C35 117.7(11) .
C3 N6 Ru2 122.0(9) .
C35 N6 Ru2 119.9(8) .
C4 N7 C44 118.1(11) .
C4 N7 Ru1 120.2(9) .
C44 N7 Ru1 121.7(9) .
C4 N8 C45 119.9(10) .
C4 N8 Ru2 120.7(8) .
C45 N8 Ru2 118.8(8) .
C54 N9 C5 118.8(13) .
C54 N9 Ru4 121.9(9) .
C5 N9 Ru4 119.1(9) .
C5 N10 C55 118.5(13) .
C5 N10 Ru3 123.1(9) .
C55 N10 Ru3 118.1(9) .
C64 N11 C6 120.7(12) .
C64 N11 Ru4 121.0(9) .
C6 N11 Ru4 118.4(8) .
C6 N12 C65 121.7(11) .
C6 N12 Ru3 120.1(8) .
C65 N12 Ru3 117.7(8) .
C74 N13 C7 117.7(13) .
C74 N13 Ru4 120.7(11) .
C7 N13 Ru4 121.3(7) .
C7 N14 C75 115.2(11) .
C7 N14 Ru3 124.1(9) .
C75 N14 Ru3 120.4(9) .
C8 N15 C84 119.8(12) .
C8 N15 Ru4 119.5(8) .
C84 N15 Ru4 120.7(10) .
C8 N16 C85 121.0(11) .
C8 N16 Ru3 120.2(10) .
C85 N16 Ru3 118.3(8) .
N2 C1 C11 123.5(13) .
N2 C1 N1 117.5(12) .
C11 C1 N1 119.0(12) .
N4 C2 N3 116.9(11) .
N4 C2 C21 121.9(11) .
N3 C2 C21 121.1(12) .
N6 C3 C31 125.9(13) .
N6 C3 N5 115.0(12) .
C31 C3 N5 119.0(14) .
N8 C4 N7 117.0(12) .
N8 C4 C41 121.7(12) .
N7 C4 C41 121.4(12) .
N10 C5 C51 125.6(14) .
N10 C5 N9 115.5(13) .
C51 C5 N9 118.7(14) .
N12 C6 N11 119.2(12) .
N12 C6 C61 121.0(12) .
N11 C6 C61 119.7(11) .
C71 C7 N13 121.2(11) .
C71 C7 N14 125.7(12) .
N13 C7 N14 112.6(11) .
N16 C8 N15 117.7(12) .
N16 C8 C81 120.8(13) .
N15 C8 C81 121.4(12) .
C1 C11 C12 126.3(16) .
C11 C12 C13 112.1(17) .
C14 C13 C12 121.6(16) .
C13 C14 N1 125.0(16) .
C20 C15 C16 121.4(15) .
C20 C15 N2 120.1(13) .
C16 C15 N2 117.8(13) .
C15 C16 C17 119.4(15) .
C18 C17 C16 119.0(16) .
C17 C18 C19 120.4(19) .
C18 C19 C20 122(2) .
C15 C20 C19 117.5(17) .
C22 C21 C2 118.9(13) .
C21 C22 C23 119.4(15) .
C24 C23 C22 119.0(15) .
C23 C24 N3 124.8(13) .
C26 C25 C30 124.0(14) .
C26 C25 N4 118.4(14) .
C30 C25 N4 117.5(13) .
C27 C26 C25 117.4(16) .
C28 C27 C26 121.7(16) .
C27 C28 C29 120.9(15) .
C28 C29 C30 120.4(17) .
C25 C30 C29 115.2(17) .
C32 C31 C3 124.3(16) .
C31 C32 C33 116.0(17) .
C34 C33 C32 119.5(16) .
C33 C34 N5 124.7(14) .
C36 C35 C40 118.9(13) .
C36 C35 N6 122.2(13) .
C40 C35 N6 118.6(12) .
C35 C36 C37 120.6(16) .
C38 C37 C36 120.5(18) .
C37 C38 C39 121.0(17) .
C38 C39 C40 118.6(16) .
C35 C40 C39 119.8(14) .
C42 C41 C4 118.5(14) .
C41 C42 C43 119.4(15) .
C44 C43 C42 121.0(14) .
C43 C44 N7 121.0(14) .
C46 C45 C50 120.9(13) .
C46 C45 N8 120.5(13) .
C50 C45 N8 118.7(13) .
C45 C46 C47 120.1(15) .
C48 C47 C46 116.8(15) .
C49 C48 C47 121.0(14) .
C48 C49 C50 123.0(16) .
C49 C50 C45 117.6(15) .
C5 C51 C52 123.0(16) .
C51 C52 C53 117.6(17) .
C54 C53 C52 118.7(17) .
C53 C54 N9 122.8(14) .
C56 C55 C60 118.2(13) .
C56 C55 N10 121.5(12) .
C60 C55 N10 120.2(12) .
C57 C56 C55 123.0(14) .
C58 C57 C56 120.7(16) .
C57 C58 C59 120.6(15) .
C58 C59 C60 117.8(16) .
C55 C60 C59 119.6(15) .
C62 C61 C6 116.6(13) .
C61 C62 C63 122.7(15) .
C62 C63 C64 119.5(14) .
N11 C64 C63 120.5(13) .
C66 C65 C70 119.2(13) .
C66 C65 N12 121.2(13) .
C70 C65 N12 119.5(14) .
C65 C66 C67 117.0(18) .
C68 C67 C66 126(2) .
C67 C68 C69 119.5(18) .
C68 C69 C70 118.9(18) .
C69 C70 C65 119.7(16) .
C72 C71 C7 121.3(15) .
C71 C72 C73 117.7(18) .
C74 C73 C72 118.1(15) .
C73 C74 N13 123.9(15) .
C76 C75 C80 117.7(14) .
C76 C75 N14 122.6(13) .
C80 C75 N14 119.1(12) .
C77 C76 C75 125.2(16) .
C76 C77 C78 117.1(17) .
C77 C78 C79 123.8(18) .
C78 C79 C80 116.3(16) .
C75 C80 C79 119.7(15) .
C82 C81 C8 117.0(16) .
C81 C82 C83 119.2(15) .
C84 C83 C82 121.3(14) .
C83 C84 N15 120.7(15) .
C90 C85 C86 118.0(13) .
C90 C85 N16 120.9(12) .
C86 C85 N16 121.1(12) .
C85 C86 C87 120.3(15) .
C88 C87 C86 118.2(16) .
C89 C88 C87 121.4(15) .
C88 C89 C90 119.5(15) .
C85 C90 C89 122.2(14) .
C92 C91 Ru1 177.8(12) .
C91 C92 C92 176.1(19) 2_565
C94 C93 Ru4 178.0(15) .
C93 C94 C94 178(2) 2_675

loop_
_geom_bond_atom_site_label_1
_geom_bond_atom_site_label_2
_geom_bond_distance
_geom_bond_site_symmetry_2
Ru1 C91 2.047(14) .
Ru1 N1 2.077(11) .
Ru1 N3 2.083(10) .
Ru1 N5 2.084(11) .
Ru1 N7 2.091(10) .
Ru1 Ru2 2.3311(15) .
Ru2 N4 2.043(10) .
Ru2 N6 2.049(10) .
Ru2 N8 2.055(10) .
Ru2 N2 2.070(11) .
Ru3 N14 2.011(13) .
Ru3 N10 2.039(12) .
Ru3 N16 2.058(10) .
Ru3 N12 2.071(10) .
Ru3 Ru4 2.3325(15) .
Ru4 C93 2.015(15) .
Ru4 N9 2.097(11) .
Ru4 N15 2.102(10) .
Ru4 N11 2.107(10) .
Ru4 N13 2.117(12) .
N1 C14 1.387(16) .
N1 C1 1.399(16) .
N2 C1 1.343(15) .
N2 C15 1.409(16) .
N3 C24 1.352(16) .
N3 C2 1.358(15) .
N4 C2 1.331(15) .
N4 C25 1.468(16) .
N5 C34 1.384(16) .
N5 C3 1.397(16) .
N6 C3 1.342(16) .
N6 C35 1.403(15) .
N7 C4 1.362(15) .
N7 C44 1.372(15) .
N8 C4 1.356(15) .
N8 C45 1.420(15) .
N9 C54 1.355(16) .
N9 C5 1.407(17) .
N10 C5 1.334(16) .
N10 C55 1.435(15) .
N11 C64 1.335(15) .
N11 C6 1.342(15) .
N12 C6 1.330(14) .
N12 C65 1.422(15) .
N13 C74 1.333(16) .
N13 C7 1.369(15) .
N14 C7 1.393(15) .
N14 C75 1.466(16) .
N15 C8 1.358(16) .
N15 C84 1.363(16) .
N16 C8 1.351(16) .
N16 C85 1.414(16) .
C1 C11 1.392(18) .
C2 C21 1.435(17) .
C3 C31 1.390(18) .
C4 C41 1.418(17) .
C5 C51 1.336(19) .
C6 C61 1.454(17) .
C7 C71 1.350(17) .
C8 C81 1.449(19) .
C11 C12 1.395(19) .
C12 C13 1.44(2) .
C13 C14 1.34(2) .
C15 C20 1.289(19) .
C15 C16 1.387(18) .
C16 C17 1.406(19) .
C17 C18 1.32(2) .
C18 C19 1.33(2) .
C19 C20 1.43(2) .
C21 C22 1.346(19) .
C22 C23 1.39(2) .
C23 C24 1.339(19) .
C25 C26 1.408(19) .
C25 C30 1.41(2) .
C26 C27 1.38(2) .
C27 C28 1.36(2) .
C28 C29 1.41(2) .
C29 C30 1.43(2) .
C31 C32 1.39(2) .
C32 C33 1.40(2) .
C33 C34 1.37(2) .
C35 C36 1.317(18) .
C35 C40 1.380(18) .
C36 C37 1.38(2) .
C37 C38 1.32(2) .
C38 C39 1.33(2) .
C39 C40 1.406(18) .
C41 C42 1.372(19) .
C42 C43 1.37(2) .
C43 C44 1.365(19) .
C45 C46 1.353(18) .
C45 C50 1.411(18) .
C46 C47 1.445(19) .
C47 C48 1.42(2) .
C48 C49 1.31(2) .
C49 C50 1.39(2) .
C51 C52 1.39(2) .
C52 C53 1.41(2) .
C53 C54 1.35(2) .
C55 C56 1.344(17) .
C55 C60 1.371(18) .
C56 C57 1.332(19) .
C57 C58 1.32(2) .
C58 C59 1.39(2) .
C59 C60 1.41(2) .
C61 C62 1.335(18) .
C62 C63 1.35(2) .
C63 C64 1.38(2) .
C65 C66 1.362(19) .
C65 C70 1.408(18) .
C66 C67 1.37(2) .
C67 C68 1.30(3) .
C68 C69 1.35(3) .
C69 C70 1.39(2) .
C71 C72 1.34(2) .
C72 C73 1.44(2) .
C73 C74 1.33(2) .
C75 C76 1.360(17) .
C75 C80 1.375(18) .
C76 C77 1.33(2) .
C77 C78 1.34(2) .
C78 C79 1.39(2) .
C79 C80 1.43(2) .
C81 C82 1.381(19) .
C82 C83 1.41(2) .
C83 C84 1.36(2) .
C85 C90 1.366(17) .
C85 C86 1.392(17) .
C86 C87 1.41(2) .
C87 C88 1.37(2) .
C88 C89 1.36(2) .
C89 C90 1.367(19) .
C91 C92 1.258(16) .
C92 C92 1.33(2) 2_565
C93 C94 1.241(19) .
C94 C94 1.38(3) 2_675

loop_
_geom_torsion_atom_site_label_1
_geom_torsion_atom_site_label_2
_geom_torsion_atom_site_label_3
_geom_torsion_atom_site_label_4
_geom_torsion
_geom_torsion_site_symmetry_4
C91 Ru1 Ru2 N4 -57(42) .
N1 Ru1 Ru2 N4 -75.8(4) .
N3 Ru1 Ru2 N4 14.0(4) .
N5 Ru1 Ru2 N4 103.6(4) .
N7 Ru1 Ru2 N4 -165.6(4) .
C91 Ru1 Ru2 N6 -145(42) .
N1 Ru1 Ru2 N6 -164.6(4) .
N3 Ru1 Ru2 N6 -74.8(4) .
N5 Ru1 Ru2 N6 14.7(4) .
N7 Ru1 Ru2 N6 105.6(4) .
C91 Ru1 Ru2 N8 124(42) .
N1 Ru1 Ru2 N8 104.9(4) .
N3 Ru1 Ru2 N8 -165.2(4) .
N5 Ru1 Ru2 N8 -75.7(4) .
N7 Ru1 Ru2 N8 15.1(4) .
C91 Ru1 Ru2 N2 35(42) .
N1 Ru1 Ru2 N2 15.9(4) .
N3 Ru1 Ru2 N2 105.7(4) .
N5 Ru1 Ru2 N2 -164.8(4) .
N7 Ru1 Ru2 N2 -73.9(4) .
N14 Ru3 Ru4 C93 112(100) .
N10 Ru3 Ru4 C93 -68(100) .
N16 Ru3 Ru4 C93 -158(100) .
N12 Ru3 Ru4 C93 21(100) .
N14 Ru3 Ru4 N9 164.5(4) .
N10 Ru3 Ru4 N9 -15.9(4) .
N16 Ru3 Ru4 N9 -106.1(4) .
N12 Ru3 Ru4 N9 73.7(4) .
N14 Ru3 Ru4 N15 -106.4(4) .
N10 Ru3 Ru4 N15 73.2(4) .
N16 Ru3 Ru4 N15 -16.9(4) .
N12 Ru3 Ru4 N15 162.8(4) .
N14 Ru3 Ru4 N11 73.9(4) .
N10 Ru3 Ru4 N11 -106.4(4) .
N16 Ru3 Ru4 N11 163.4(4) .
N12 Ru3 Ru4 N11 -16.8(4) .
N14 Ru3 Ru4 N13 -16.0(4) .
N10 Ru3 Ru4 N13 163.6(4) .
N16 Ru3 Ru4 N13 73.5(4) .
N12 Ru3 Ru4 N13 -106.8(4) .
C91 Ru1 N1 C14 -14.7(11) .
N3 Ru1 N1 C14 77.0(11) .
N5 Ru1 N1 C14 157(5) .
N7 Ru1 N1 C14 -106.6(11) .
Ru2 Ru1 N1 C14 165.1(11) .
C91 Ru1 N1 C1 161.0(10) .
N3 Ru1 N1 C1 -107.3(10) .
N5 Ru1 N1 C1 -28(6) .
N7 Ru1 N1 C1 69.1(10) .
Ru2 Ru1 N1 C1 -19.2(9) .
N4 Ru2 N2 C1 71.0(9) .
N6 Ru2 N2 C1 -154(32) .
N8 Ru2 N2 C1 -107.8(9) .
Ru1 Ru2 N2 C1 -18.3(9) .
N4 Ru2 N2 C15 -115.9(9) .
N6 Ru2 N2 C15 19(32) .
N8 Ru2 N2 C15 65.3(9) .
Ru1 Ru2 N2 C15 154.8(9) .
C91 Ru1 N3 C24 -16.9(13) .
N1 Ru1 N3 C24 -108.5(12) .
N5 Ru1 N3 C24 75.8(12) .
N7 Ru1 N3 C24 169(7) .
Ru2 Ru1 N3 C24 163.5(12) .
C91 Ru1 N3 C2 163.1(11) .
N1 Ru1 N3 C2 71.5(11) .
N5 Ru1 N3 C2 -104.1(11) .
N7 Ru1 N3 C2 -11(8) .
Ru2 Ru1 N3 C2 -16.4(10) .
N6 Ru2 N4 C2 72.6(10) .
N8 Ru2 N4 C2 13(17) .
N2 Ru2 N4 C2 -108.0(11) .
Ru1 Ru2 N4 C2 -17.5(10) .
N6 Ru2 N4 C25 -118.0(10) .
N8 Ru2 N4 C25 -178(100) .
N2 Ru2 N4 C25 61.5(10) .
Ru1 Ru2 N4 C25 151.9(10) .
C91 Ru1 N5 C34 -15.6(12) .
N1 Ru1 N5 C34 173(5) .
N3 Ru1 N5 C34 -107.3(11) .
N7 Ru1 N5 C34 76.4(11) .
Ru2 Ru1 N5 C34 164.6(11) .
C91 Ru1 N5 C3 161.8(10) .
N1 Ru1 N5 C3 -10(6) .
N3 Ru1 N5 C3 70.1(10) .
N7 Ru1 N5 C3 -106.3(10) .
Ru2 Ru1 N5 C3 -18.1(10) .
N4 Ru2 N6 C3 -106.8(10) .
N8 Ru2 N6 C3 72.0(10) .
N2 Ru2 N6 C3 118(32) .
Ru1 Ru2 N6 C3 -17.5(9) .
N4 Ru2 N6 C35 66.3(9) .
N8 Ru2 N6 C35 -114.9(9) .
N2 Ru2 N6 C35 -68(32) .
Ru1 Ru2 N6 C35 155.5(9) .
C91 Ru1 N7 C4 162.9(11) .
N1 Ru1 N7 C4 -105.5(10) .
N3 Ru1 N7 C4 -23(8) .
N5 Ru1 N7 C4 70.1(10) .
Ru2 Ru1 N7 C4 -17.5(10) .
C91 Ru1 N7 C44 -16.7(12) .
N1 Ru1 N7 C44 74.9(12) .
N3 Ru1 N7 C44 157(7) .
N5 Ru1 N7 C44 -109.5(12) .
Ru2 Ru1 N7 C44 162.9(12) .
N4 Ru2 N8 C4 -49(17) .
N6 Ru2 N8 C4 -108.7(10) .
N2 Ru2 N8 C4 71.8(11) .
Ru1 Ru2 N8 C4 -18.7(10) .
N4 Ru2 N8 C45 122(16) .
N6 Ru2 N8 C45 62.2(10) .
N2 Ru2 N8 C45 -117.2(10) .
Ru1 Ru2 N8 C45 152.3(10) .
C93 Ru4 N9 C54 15.0(12) .
N15 Ru4 N9 C54 107.0(12) .
N11 Ru4 N9 C54 -76.3(12) .
N13 Ru4 N9 C54 -171(5) .
Ru3 Ru4 N9 C54 -164.9(12) .
C93 Ru4 N9 C5 -160.5(10) .
N15 Ru4 N9 C5 -68.4(10) .
N11 Ru4 N9 C5 108.2(10) .
N13 Ru4 N9 C5 14(6) .
Ru3 Ru4 N9 C5 19.7(9) .
N14 Ru3 N10 C5 38(21) .
N16 Ru3 N10 C5 107.7(10) .
N12 Ru3 N10 C5 -70.0(10) .
Ru4 Ru3 N10 C5 18.5(10) .
N14 Ru3 N10 C55 -135(20) .
N16 Ru3 N10 C55 -65.5(9) .
N12 Ru3 N10 C55 116.8(8) .
Ru4 Ru3 N10 C55 -154.8(8) .
C93 Ru4 N11 C64 17.0(11) .
N9 Ru4 N11 C64 108.5(11) .
N15 Ru4 N11 C64 -168(7) .
N13 Ru4 N11 C64 -75.8(11) .
Ru3 Ru4 N11 C64 -163.2(10) .
C93 Ru4 N11 C6 -161.4(11) .
N9 Ru4 N11 C6 -69.9(10) .
N15 Ru4 N11 C6 13(7) .
N13 Ru4 N11 C6 105.8(10) .
Ru3 Ru4 N11 C6 18.4(10) .
N14 Ru3 N12 C6 -67.7(11) .
N10 Ru3 N12 C6 111.2(11) .
N16 Ru3 N12 C6 27(11) .
Ru4 Ru3 N12 C6 21.9(10) .
N14 Ru3 N12 C65 119.7(10) .
N10 Ru3 N12 C65 -61.3(10) .
N16 Ru3 N12 C65 -145(10) .
Ru4 Ru3 N12 C65 -150.6(10) .
C93 Ru4 N13 C74 15.5(13) .
N9 Ru4 N13 C74 -159(5) .
N15 Ru4 N13 C74 -76.6(12) .
N11 Ru4 N13 C74 106.8(12) .
Ru3 Ru4 N13 C74 -164.7(12) .
C93 Ru4 N13 C7 -158.3(11) .
N9 Ru4 N13 C7 28(6) .
N15 Ru4 N13 C7 109.6(10) .
N11 Ru4 N13 C7 -67.0(10) .
Ru3 Ru4 N13 C7 21.6(9) .
N10 Ru3 N14 C7 -2(21) .
N16 Ru3 N14 C7 -71.5(10) .
N12 Ru3 N14 C7 106.2(10) .
Ru4 Ru3 N14 C7 17.8(9) .
N10 Ru3 N14 C75 -175(100) .
N16 Ru3 N14 C75 114.8(9) .
N12 Ru3 N14 C75 -67.5(9) .
Ru4 Ru3 N14 C75 -155.9(9) .
C93 Ru4 N15 C8 -161.6(11) .
N9 Ru4 N15 C8 106.8(10) .
N11 Ru4 N15 C8 24(7) .
N13 Ru4 N15 C8 -68.8(10) .
Ru3 Ru4 N15 C8 18.5(10) .
C93 Ru4 N15 C84 16.7(12) .
N9 Ru4 N15 C84 -74.8(11) .
N11 Ru4 N15 C84 -158(7) .
N13 Ru4 N15 C84 109.5(11) .
Ru3 Ru4 N15 C84 -163.1(11) .
N14 Ru3 N16 C8 111.6(10) .
N10 Ru3 N16 C8 -67.3(10) .
N12 Ru3 N16 C8 16(11) .
Ru4 Ru3 N16 C8 21.9(10) .
N14 Ru3 N16 C85 -60.0(10) .
N10 Ru3 N16 C85 121.1(10) .
N12 Ru3 N16 C85 -155(10) .
Ru4 Ru3 N16 C85 -149.6(9) .
C15 N2 C1 C11 17.7(19) .
Ru2 N2 C1 C11 -169.1(10) .
C15 N2 C1 N1 -165.1(11) .
Ru2 N2 C1 N1 8.0(15) .
C14 N1 C1 N2 -173.7(12) .
Ru1 N1 C1 N2 10.2(16) .
C14 N1 C1 C11 3.5(18) .
Ru1 N1 C1 C11 -172.5(10) .
C25 N4 C2 N3 -160.4(12) .
Ru2 N4 C2 N3 9.1(17) .
C25 N4 C2 C21 19(2) .
Ru2 N4 C2 C21 -171.5(10) .
C24 N3 C2 N4 -172.3(13) .
Ru1 N3 C2 N4 7.6(17) .
C24 N3 C2 C21 8(2) .
Ru1 N3 C2 C21 -171.8(10) .
C35 N6 C3 C31 19(2) .
Ru2 N6 C3 C31 -167.9(12) .
C35 N6 C3 N5 -165.4(11) .
Ru2 N6 C3 N5 7.8(15) .
C34 N5 C3 N6 -172.9(12) .
Ru1 N5 C3 N6 9.6(15) .
C34 N5 C3 C31 3.2(19) .
Ru1 N5 C3 C31 -174.3(11) .
C45 N8 C4 N7 -161.2(12) .
Ru2 N8 C4 N7 9.7(17) .
C45 N8 C4 C41 19(2) .
Ru2 N8 C4 C41 -170.0(10) .
C44 N7 C4 N8 -172.4(13) .
Ru1 N7 C4 N8 8.0(17) .
C44 N7 C4 C41 7(2) .
Ru1 N7 C4 C41 -172.4(10) .
C55 N10 C5 C51 -20(2) .
Ru3 N10 C5 C51 166.6(12) .
C55 N10 C5 N9 165.7(10) .
Ru3 N10 C5 N9 -7.5(16) .
C54 N9 C5 N10 173.3(13) .
Ru4 N9 C5 N10 -11.1(15) .
C54 N9 C5 C51 -1(2) .
Ru4 N9 C5 C51 174.3(11) .
C65 N12 C6 N11 159.3(13) .
Ru3 N12 C6 N11 -13.0(18) .
C65 N12 C6 C61 -19(2) .
Ru3 N12 C6 C61 168.3(10) .
C64 N11 C6 N12 174.9(12) .
Ru4 N11 C6 N12 -6.7(17) .
C64 N11 C6 C61 -6(2) .
Ru4 N11 C6 C61 172.1(10) .
C74 N13 C7 C71 0(2) .
Ru4 N13 C7 C71 173.8(10) .
C74 N13 C7 N14 172.4(12) .
Ru4 N13 C7 N14 -13.6(14) .
C75 N14 C7 C71 -19.4(18) .
Ru3 N14 C7 C71 166.6(11) .
C75 N14 C7 N13 168.4(10) .
Ru3 N14 C7 N13 -5.6(14) .
C85 N16 C8 N15 158.5(12) .
Ru3 N16 C8 N15 -12.9(17) .
C85 N16 C8 C81 -19(2) .
Ru3 N16 C8 C81 169.8(11) .
C84 N15 C8 N16 174.8(13) .
Ru4 N15 C8 N16 -6.8(17) .
C84 N15 C8 C81 -8(2) .
Ru4 N15 C8 C81 170.5(11) .
N2 C1 C11 C12 176.6(14) .
N1 C1 C11 C12 0(2) .
C1 C11 C12 C13 -2(2) .
C11 C12 C13 C14 2(2) .
C12 C13 C14 N1 1(3) .
C1 N1 C14 C13 -4(2) .
Ru1 N1 C14 C13 171.9(13) .
C1 N2 C15 C20 61.4(19) .
Ru2 N2 C15 C20 -111.7(16) .
C1 N2 C15 C16 -127.9(13) .
Ru2 N2 C15 C16 59.0(14) .
C20 C15 C16 C17 -3(2) .
N2 C15 C16 C17 -173.5(12) .
C15 C16 C17 C18 1(2) .
C16 C17 C18 C19 -1(3) .
C17 C18 C19 C20 3(3) .
C16 C15 C20 C19 4(3) .
N2 C15 C20 C19 174.6(14) .
C18 C19 C20 C15 -4(3) .
N4 C2 C21 C22 177.7(14) .
N3 C2 C21 C22 -3(2) .
C2 C21 C22 C23 -2(3) .
C21 C22 C23 C24 1(3) .
C22 C23 C24 N3 5(3) .
C2 N3 C24 C23 -10(3) .
Ru1 N3 C24 C23 170.5(15) .
C2 N4 C25 C26 -113.9(15) .
Ru2 N4 C25 C26 76.3(15) .
C2 N4 C25 C30 68.0(17) .
Ru2 N4 C25 C30 -101.8(12) .
C30 C25 C26 C27 3(2) .
N4 C25 C26 C27 -175.3(14) .
C25 C26 C27 C28 -3(3) .
C26 C27 C28 C29 -1(3) .
C27 C28 C29 C30 6(3) .
C26 C25 C30 C29 2(2) .
N4 C25 C30 C29 179.7(12) .
C28 C29 C30 C25 -6(2) .
N6 C3 C31 C32 175.8(16) .
N5 C3 C31 C32 0(2) .
C3 C31 C32 C33 -5(3) .
C31 C32 C33 C34 6(3) .
C32 C33 C34 N5 -3(3) .
C3 N5 C34 C33 -2(2) .
Ru1 N5 C34 C33 175.4(13) .
C3 N6 C35 C36 57.8(18) .
Ru2 N6 C35 C36 -115.5(14) .
C3 N6 C35 C40 -128.4(13) .
Ru2 N6 C35 C40 58.2(14) .
C40 C35 C36 C37 -3(3) .
N6 C35 C36 C37 170.5(16) .
C35 C36 C37 C38 8(3) .
C36 C37 C38 C39 -10(3) .
C37 C38 C39 C40 6(3) .
C36 C35 C40 C39 0(2) .
N6 C35 C40 C39 -174.4(12) .
C38 C39 C40 C35 -1(2) .
N8 C4 C41 C42 178.3(15) .
N7 C4 C41 C42 -1(2) .
C4 C41 C42 C43 -2(3) .
C41 C42 C43 C44 -2(3) .
C42 C43 C44 N7 8(3) .
C4 N7 C44 C43 -11(2) .
Ru1 N7 C44 C43 169.1(13) .
C4 N8 C45 C46 65.4(18) .
Ru2 N8 C45 C46 -105.7(13) .
C4 N8 C45 C50 -114.4(15) .
Ru2 N8 C45 C50 74.6(14) .
C50 C45 C46 C47 -2(2) .
N8 C45 C46 C47 178.6(12) .
C45 C46 C47 C48 -3(2) .
C46 C47 C48 C49 1(2) .
C47 C48 C49 C50 5(3) .
C48 C49 C50 C45 -9(3) .
C46 C45 C50 C49 8(2) .
N8 C45 C50 C49 -172.6(13) .
N10 C5 C51 C52 -171.7(15) .
N9 C5 C51 C52 2(2) .
C5 C51 C52 C53 2(3) .
C51 C52 C53 C54 -6(3) .
C52 C53 C54 N9 8(3) .
C5 N9 C54 C53 -4(2) .
Ru4 N9 C54 C53 -179.3(14) .
C5 N10 C55 C56 119.1(16) .
Ru3 N10 C55 C56 -67.4(15) .
C5 N10 C55 C60 -65.4(16) .
Ru3 N10 C55 C60 108.2(14) .
C60 C55 C56 C57 2(2) .
N10 C55 C56 C57 177.3(15) .
C55 C56 C57 C58 -1(3) .
C56 C57 C58 C59 0(3) .
C57 C58 C59 C60 -1(3) .
C56 C55 C60 C59 -2(2) .
N10 C55 C60 C59 -178.1(15) .
C58 C59 C60 C55 2(3) .
N12 C6 C61 C62 -177.3(15) .
N11 C6 C61 C62 4(2) .
C6 C61 C62 C63 0(3) .
C61 C62 C63 C64 -2(3) .
C6 N11 C64 C63 4(2) .
Ru4 N11 C64 C63 -174.1(12) .
C62 C63 C64 N11 0(3) .
C6 N12 C65 C66 -59.8(19) .
Ru3 N12 C65 C66 112.6(12) .
C6 N12 C65 C70 123.7(14) .
Ru3 N12 C65 C70 -63.9(14) .
C70 C65 C66 C67 -1(2) .
N12 C65 C66 C67 -177.5(13) .
C65 C66 C67 C68 -2(3) .
C66 C67 C68 C69 5(3) .
C67 C68 C69 C70 -5(3) .
C68 C69 C70 C65 3(2) .
C66 C65 C70 C69 0(2) .
N12 C65 C70 C69 176.8(13) .
N13 C7 C71 C72 -1(2) .
N14 C7 C71 C72 -172.3(14) .
C7 C71 C72 C73 2(3) .
C71 C72 C73 C74 -3(3) .
C72 C73 C74 N13 2(3) .
C7 N13 C74 C73 -1(3) .
Ru4 N13 C74 C73 -174.6(15) .
C7 N14 C75 C76 124.5(14) .
Ru3 N14 C75 C76 -61.3(16) .
C7 N14 C75 C80 -64.8(17) .
Ru3 N14 C75 C80 109.4(13) .
C80 C75 C76 C77 0(2) .
N14 C75 C76 C77 171.0(15) .
C75 C76 C77 C78 3(3) .
C76 C77 C78 C79 -3(3) .
C77 C78 C79 C80 0(3) .
C76 C75 C80 C79 -3(2) .
N14 C75 C80 C79 -174.2(13) .
C78 C79 C80 C75 3(2) .
N16 C8 C81 C82 -174.8(14) .
N15 C8 C81 C82 8(2) .
C8 C81 C82 C83 -3(2) .
C81 C82 C83 C84 -3(3) .
C82 C83 C84 N15 3(3) .
C8 N15 C84 C83 2(2) .
Ru4 N15 C84 C83 -176.0(12) .
C8 N16 C85 C90 -60.8(18) .
Ru3 N16 C85 C90 110.7(12) .
C8 N16 C85 C86 119.8(14) .
Ru3 N16 C85 C86 -68.7(14) .
C90 C85 C86 C87 -4(2) .
N16 C85 C86 C87 175.5(13) .
C85 C86 C87 C88 7(2) .
C86 C87 C88 C89 -7(3) .
C87 C88 C89 C90 4(3) .
C86 C85 C90 C89 1(2) .
N16 C85 C90 C89 -178.6(13) .
C88 C89 C90 C85 -1(2) .
N1 Ru1 C91 C92 172(100) .
N3 Ru1 C91 C92 83(31) .
N5 Ru1 C91 C92 -7(31) .
N7 Ru1 C91 C92 -98(31) .
Ru2 Ru1 C91 C92 153(30) .
Ru1 C91 C92 C92 -155(23) 2_565
N9 Ru4 C93 C94 125(46) .
N15 Ru4 C93 C94 36(46) .
N11 Ru4 C93 C94 -144(46) .
N13 Ru4 C93 C94 -54(46) .
Ru3 Ru4 C93 C94 178(100) .
Ru4 C93 C94 C94 170(53) 2_675
